data_4133382
loop_
_publ_author_name
'Ji, Zhe'
'Trickett, Christopher'
'Pei, Xiaokun'
'Yaghi, Omar M.'

_publ_section_title
;
 Linking Molybdenum-Sulfur Clusters for Electrocatalytic Hydrogen
 Evolution.
;
_journal_issue 42
_journal_name_full 'Journal of the American Chemical Society'
_journal_page_first 13618
_journal_page_last 13622
_journal_paper_doi 10.1021/jacs.8b09807
_journal_volume 140
_journal_year 2018
_chemical_formula_moiety 'C60 H126 Br10 Mo6 N6 S18'
_chemical_formula_sum 'C60 H126 Br10 Mo6 N6 S18'
_chemical_formula_weight 2883.39
_space_group_crystal_system orthorhombic
_space_group_IT_number 66
_space_group_name_Hall '-C 2 2c'
_space_group_name_H-M_alt 'C c c m'
_atom_sites_solution_hydrogens geom
_atom_sites_solution_primary direct
_atom_sites_solution_secondary difmap
_audit_creation_date 2018-08-19
_audit_creation_method
;
Olex2 1.2
(compiled 2018.05.29 svn.r3508 for OlexSys, GUI svn.r5506)
;
_cell_angle_alpha 90
_cell_angle_beta 90
_cell_angle_gamma 90
_cell_formula_units_Z 4
_cell_length_a 12.4938(5)
_cell_length_b 42.4264(17)
_cell_length_c 22.2065(10)
_cell_measurement_reflns_used 5269
_cell_measurement_temperature 100
_cell_measurement_theta_max 50.32
_cell_measurement_theta_min 3.69
_cell_volume 11770.9(9)
_computing_cell_refinement 'SAINT V8.38A Bruker-AXS, Madison WI'
_computing_data_collection 'SAINT V8.38A Bruker-AXS, Madison WI'
_computing_data_reduction 'SAINT V8.38A Bruker-AXS, Madison WI'
_computing_molecular_graphics 'Olex2 (Dolomanov et al., 2009)'
_computing_publication_material 'Olex2 (Dolomanov et al., 2009)'
_computing_structure_refinement 'SHELXL-2016/6 (Sheldrick, 2016)'
_computing_structure_solution 'SHELXT-2016/6 (Sheldrick, 2016)'
_diffrn_ambient_temperature 100
_diffrn_detector_area_resol_mean 10.42
_diffrn_detector_type 'Bruker PHOTON-100 detector'
_diffrn_measured_fraction_theta_full 0.903
_diffrn_measured_fraction_theta_max 0.903
_diffrn_measurement_device_type 'Bruker D8 Venture'
_diffrn_measurement_method '\f and \w scans'
_diffrn_radiation_type CuK\a
_diffrn_radiation_wavelength 1.54178
_diffrn_reflns_av_R_equivalents 0.0587
_diffrn_reflns_av_unetI/netI 0.0772
_diffrn_reflns_Laue_measured_fraction_full 0.903
_diffrn_reflns_Laue_measured_fraction_max 0.903
_diffrn_reflns_limit_h_max 9
_diffrn_reflns_limit_h_min -10
_diffrn_reflns_limit_k_max 38
_diffrn_reflns_limit_k_min -42
_diffrn_reflns_limit_l_max 22
_diffrn_reflns_limit_l_min -17
_diffrn_reflns_number 10683
_diffrn_reflns_point_group_measured_fraction_full 0.903
_diffrn_reflns_point_group_measured_fraction_max 0.903
_diffrn_reflns_theta_full 50.422
_diffrn_reflns_theta_max 50.422
_diffrn_reflns_theta_min 3.981
_diffrn_source 'microfocus sealed X-ray tube'
_diffrn_source_type 'Incoatec I\ms'
_diffrn_standards_number 0
_exptl_absorpt_coefficient_mu 23.440
_exptl_absorpt_correction_T_max 0.7500
_exptl_absorpt_correction_T_min 0.5258
_exptl_absorpt_correction_type multi-scan
_exptl_absorpt_process_details
'SADABS-2014/4 (Bruker,2014/4) was used for absorption correction. wR2(int) was 0.0912 before and 0.0562 after correction. The Ratio of minimum to maximum transmission is 0.7011. The \l/2 correction factor is 0.00150.'
_exptl_crystal_colour 'clear orange'
_exptl_crystal_density_diffrn 2.297
_exptl_crystal_description block
_exptl_crystal_F_000 7818
_exptl_crystal_size_max 0.1
_exptl_crystal_size_mid 0.02
_exptl_crystal_size_min 0.01
_refine_diff_density_max 1.129
_refine_diff_density_min -0.953
_refine_diff_density_rms 0.176
_refine_ls_extinction_method none
_refine_ls_goodness_of_fit_ref 1.070
_refine_ls_hydrogen_treatment constr
_refine_ls_matrix_type full
_refine_ls_number_parameters 200
_refine_ls_number_reflns 2891
_refine_ls_number_restraints 113
_refine_ls_restrained_S_all 1.053
_refine_ls_R_factor_all 0.1392
_refine_ls_R_factor_gt 0.1048
_refine_ls_shift/su_max 0.000
_refine_ls_shift/su_mean 0.000
_refine_ls_structure_factor_coef Fsqd
_refine_ls_weighting_details 'w=1/[\s^2^(Fo^2^)+(0.1200P)^2^+657.6979P] where P=(Fo^2^+2Fc^2^)/3'
_refine_ls_weighting_scheme calc
_refine_ls_wR_factor_gt 0.2558
_refine_ls_wR_factor_ref 0.2766
_reflns_Friedel_coverage 0.000
_reflns_number_gt 2050
_reflns_number_total 2891
_reflns_threshold_expression 'I > 2\s(I)'
_cod_data_source_file ja8b09807_si_002.cif
_cod_data_source_block MOS_2
_cod_depositor_comments
;
The following automatic conversions were performed:

data item '_atom_sites_solution_secondary' value 'diffmap' was
changed to 'difmap'.

Automatic conversion script
Id: cif_fix_values 6909 2019-04-08 15:41:33Z antanas 
;
_cod_database_code 4133382
_shelx_shelxl_version_number 2016/6
_shelx_space_group_comment
;
The symmetry employed for this shelxl refinement is uniquely defined
by the following loop, which should always be used as a source of
symmetry information in preference to the above space-group names.
They are only intended as comments.
;
_olex2_refinement_description
;
1. Fixed Uiso
 At 1.2 times of:
  All C(H) groups, All C(H,H) groups
 At 1.5 times of:
  All C(H,H,H) groups
2. Restrained distances
 C6-C5 = C4-C5 = C3-C4 = C3-C2 = C2-C1 = C1-C6
 1.39 with sigma of 0.02
 C9-C10
 1.54 with sigma of 0.02
 C15-N2 = N2-C17
 1.51 with sigma of 0.02
 C16-C15 = C18-C17
 1.54 with sigma of 0.02
3. Uiso/Uaniso restraints and constraints
C2 \\sim C1 \\sim C6 \\sim C5 \\sim C4 \\sim C3: within 1.7A with sigma of 0.04
and sigma for terminal atoms of 0.08
4. Rigid body (RIGU) restrains
 C5, C4, C2, C3, C6, C1, Br4, S7, S6
 with sigma for 1-2 distances of 0.004 and sigma for 1-3 distances of 0.004
5. Others
 Fixed Sof: C4(0.5) H4(0.5) C2(0.5) H2(0.5) C3(0.5) C6(0.5) C1(0.5) H1(0.5)
 Br4(0.5) S7(0.5)
 Fixed Uiso: N2(0.2) C17(0.2)
6.a Secondary CH2 refined with riding coordinates:
 C11(H11A,H11B), C9(H9A,H9B), C13(H13A,H13B), C7(H7A,H7B), C17(H17A,H17B),
 C15(H15A,H15B)
6.b Me refined with riding coordinates:
 C12(H12A,H12B,H12C), C8(H8A,H8B,H8C), C14(H14A,H14B,H14C), C10(H10A,H10B,
 H10C), C18(H18A,H18B,H18C), C16(H16A,H16B,H16C)
6.c Aromatic/amide H refined with riding coordinates:
 C4(H4), C2(H2), C1(H1)
;
_olex2_submission_special_instructions 'No special instructions were received'

loop_
_space_group_symop_operation_xyz
'x, y, z'
'-x, -y, z'
'-x, y, -z+1/2'
'x, -y, -z+1/2'
'x+1/2, y+1/2, z'
'-x+1/2, -y+1/2, z'
'-x+1/2, y+1/2, -z+1/2'
'x+1/2, -y+1/2, -z+1/2'
'-x, -y, -z'
'x, y, -z'
'x, -y, z-1/2'
'-x, y, z-1/2'
'-x+1/2, -y+1/2, -z'
'x+1/2, y+1/2, -z'
'x+1/2, -y+1/2, z-1/2'
'-x+1/2, y+1/2, z-1/2'

loop_
_atom_site_label
_atom_site_type_symbol
_atom_site_fract_x
_atom_site_fract_y
_atom_site_fract_z
_atom_site_U_iso_or_equiv
_atom_site_adp_type
_atom_site_occupancy
_atom_site_site_symmetry_order
_atom_site_calc_flag
_atom_site_refinement_flags_posn
_atom_site_refinement_flags_adp
_atom_site_refinement_flags_occupancy
Mo1 Mo 0.9117(2) 0.64420(6) 0.500000 0.0508(9) Uani 1 2 d S T P
Mo2 Mo 0.72149(16) 0.63881(4) 0.43832(10) 0.0647(8) Uani 1 1 d . . .
Br1 Br 1.1068(3) 0.61868(8) 0.500000 0.0665(12) Uani 1 2 d S T P
Br2 Br 0.6403(3) 0.60601(8) 0.34764(19) 0.1270(17) Uani 1 1 d . . .
Br3 Br 0.8195(4) 0.54269(10) 0.500000 0.147(3) Uani 1 2 d S T P
S1 S 0.7725(6) 0.68138(17) 0.500000 0.045(2) Uani 1 2 d S T P
S6 S 1.0316(6) 0.69109(17) 0.500000 0.046(2) Uani 1 2 d S TU P
S3 S 0.8971(5) 0.64674(15) 0.3883(3) 0.072(2) Uani 1 1 d . . .
S4 S 0.5546(7) 0.63620(18) 0.500000 0.073(3) Uani 1 2 d S T P
S2 S 0.8713(5) 0.60379(14) 0.4283(4) 0.081(2) Uani 1 1 d . . .
S5 S 0.6524(8) 0.5973(2) 0.500000 0.092(4) Uani 1 2 d S T P
C5 C 0.983(2) 0.7533(6) 0.500000 0.049(6) Uani 1 2 d DS TU P
N1 N 1.263(3) 0.6595(8) 0.3334(16) 0.149(11) Uiso 1 1 d . . .
C12 C 1.340(3) 0.6129(8) 0.3860(16) 0.142(13) Uiso 1 1 d . . .
H12A H 1.401018 0.598276 0.387068 0.213 Uiso 1 1 calc R . .
H12B H 1.335320 0.624021 0.424591 0.213 Uiso 1 1 calc R . .
H12C H 1.274121 0.601101 0.378870 0.213 Uiso 1 1 calc R . .
C4 C 0.946(3) 0.7803(7) 0.5289(14) 0.048(8) Uani 0.5 1 d D U .
H4 H 0.954350 0.799529 0.507351 0.057 Uiso 0.5 1 calc R . .
C2 C 0.884(3) 0.7544(7) 0.6164(18) 0.052(8) Uani 0.5 1 d D U .
H2 H 0.848248 0.754552 0.654154 0.063 Uiso 0.5 1 calc R . .
C3 C 0.900(3) 0.7826(9) 0.5854(14) 0.047(8) Uani 0.5 1 d D U .
C6 C 0.972(3) 0.7269(7) 0.5366(15) 0.053(8) Uani 0.5 1 d D U .
C1 C 0.921(3) 0.7261(9) 0.5928(16) 0.055(8) Uani 0.5 1 d D U .
H1 H 0.911456 0.706831 0.613912 0.066 Uiso 0.5 1 calc R . .
C11 C 1.357(3) 0.6372(8) 0.3346(17) 0.136(13) Uiso 1 1 d . . .
H11A H 1.424178 0.649040 0.341324 0.164 Uiso 1 1 calc R . .
H11B H 1.362805 0.626055 0.295472 0.164 Uiso 1 1 calc R . .
C9 C 1.306(4) 0.6828(11) 0.281(2) 0.195(19) Uiso 1 1 d D . .
H9A H 1.359581 0.698043 0.296182 0.234 Uiso 1 1 calc R . .
H9B H 1.335678 0.671128 0.246261 0.234 Uiso 1 1 calc R . .
C13 C 1.158(5) 0.6415(14) 0.310(3) 0.25(3) Uiso 1 1 d . . .
H13A H 1.113630 0.637118 0.345456 0.299 Uiso 1 1 calc R . .
H13B H 1.117869 0.656942 0.284942 0.299 Uiso 1 1 calc R . .
C7 C 1.258(6) 0.6674(17) 0.392(4) 0.31(4) Uiso 1 1 d . . .
H7A H 1.280665 0.648779 0.415238 0.366 Uiso 1 1 calc R . .
H7B H 1.181826 0.671223 0.401259 0.366 Uiso 1 1 calc R . .
C8 C 1.316(3) 0.6931(10) 0.4134(19) 0.171(16) Uiso 1 1 d . . .
H8A H 1.302312 0.695408 0.456695 0.256 Uiso 1 1 calc R . .
H8B H 1.392109 0.689643 0.406497 0.256 Uiso 1 1 calc R . .
H8C H 1.292626 0.712233 0.392427 0.256 Uiso 1 1 calc R . .
C14 C 1.161(5) 0.6163(15) 0.279(3) 0.30(4) Uiso 1 1 d . . .
H14A H 1.087729 0.609630 0.269856 0.452 Uiso 1 1 calc R . .
H14B H 1.200693 0.619812 0.242003 0.452 Uiso 1 1 calc R . .
H14C H 1.196416 0.599811 0.303056 0.452 Uiso 1 1 calc R . .
Br4 Br 0.866(2) 0.8200(4) 0.6257(13) 0.078(5) Uani 0.5 1 d . U .
S7 S 0.856(5) 0.8128(12) 0.625(3) 0.061(6) Uani 0.5 1 d . U .
C10 C 1.198(5) 0.6991(18) 0.265(4) 0.44(5) Uiso 1 1 d D . .
H10A H 1.209104 0.714538 0.233269 0.654 Uiso 1 1 calc R . .
H10B H 1.146275 0.683151 0.251927 0.654 Uiso 1 1 calc R . .
H10C H 1.169898 0.709752 0.301264 0.654 Uiso 1 1 calc R . .
N2 N 1.000000 0.500000 0.371(3) 0.200 Uiso 1 2 d DS T P
C18 C 1.195(3) 0.4713(12) 0.335(2) 0.23(2) Uiso 1 1 d D . .
H18A H 1.218219 0.460375 0.298485 0.341 Uiso 1 1 calc R . .
H18B H 1.240806 0.489708 0.341975 0.341 Uiso 1 1 calc R . .
H18C H 1.201153 0.456884 0.369596 0.341 Uiso 1 1 calc R . .
C16 C 1.096(4) 0.5517(12) 0.358(2) 0.26(3) Uiso 1 1 d D . .
H16A H 1.132457 0.569186 0.378454 0.397 Uiso 1 1 calc R . .
H16B H 1.144936 0.541398 0.330229 0.397 Uiso 1 1 calc R . .
H16C H 1.033512 0.559719 0.336413 0.397 Uiso 1 1 calc R . .
C17 C 1.077(3) 0.4820(10) 0.3282(18) 0.200 Uiso 1 1 d D . .
H17A H 1.038032 0.462407 0.318029 0.240 Uiso 1 1 calc R . .
H17B H 1.077094 0.494743 0.290819 0.240 Uiso 1 1 calc R . .
C15 C 1.059(4) 0.5278(9) 0.4056(19) 0.20(2) Uiso 1 1 d D . .
H15A H 1.009152 0.537963 0.434426 0.239 Uiso 1 1 calc R . .
H15B H 1.121017 0.519568 0.428218 0.239 Uiso 1 1 calc R . .

loop_
_atom_site_aniso_label
_atom_site_aniso_U_11
_atom_site_aniso_U_22
_atom_site_aniso_U_33
_atom_site_aniso_U_23
_atom_site_aniso_U_13
_atom_site_aniso_U_12
Mo1 0.0379(19) 0.0487(15) 0.066(2) 0.000 0.000 0.0065(13)
Mo2 0.0410(16) 0.0583(12) 0.0946(18) -0.0226(12) -0.0072(12) 0.0036(10)
Br1 0.043(3) 0.069(2) 0.087(3) 0.000 0.000 0.0125(18)
Br2 0.069(3) 0.132(3) 0.181(4) -0.100(3) -0.028(2) 0.0102(19)
Br3 0.089(4) 0.060(3) 0.291(8) 0.000 0.000 0.014(3)
S1 0.039(6) 0.054(4) 0.043(5) 0.000 0.000 0.005(4)
S6 0.029(5) 0.053(4) 0.056(5) 0.000 0.000 0.003(4)
S3 0.052(5) 0.093(5) 0.071(5) -0.030(4) -0.003(3) 0.015(3)
S4 0.048(7) 0.051(5) 0.120(9) 0.000 0.000 0.005(4)
S2 0.047(5) 0.069(4) 0.128(7) -0.032(4) -0.007(4) 0.017(3)
S5 0.044(7) 0.058(5) 0.175(12) 0.000 0.000 -0.005(5)
C5 0.032(17) 0.053(10) 0.060(14) 0.000 0.000 0.011(11)
C4 0.03(2) 0.061(11) 0.052(15) -0.009(10) -0.016(13) 0.012(14)
C2 0.02(2) 0.078(11) 0.063(18) -0.010(12) -0.011(14) 0.003(14)
C3 0.021(19) 0.073(11) 0.048(16) -0.017(10) -0.021(13) -0.002(14)
C6 0.04(2) 0.058(10) 0.056(16) 0.002(9) -0.007(13) 0.008(13)
C1 0.03(2) 0.070(12) 0.061(17) 0.003(12) -0.007(14) 0.007(15)
Br4 0.070(9) 0.088(10) 0.075(7) -0.027(7) -0.012(5) -0.002(7)
S7 0.045(13) 0.083(9) 0.055(14) -0.024(7) -0.018(9) 0.009(9)

loop_
_atom_type_symbol
_atom_type_description
_atom_type_scat_dispersion_real
_atom_type_scat_dispersion_imag
_atom_type_scat_source
C C 0.0181 0.0091 'International Tables Vol C Tables 4.2.6.8 and 6.1.1.4'
H H 0.0000 0.0000 'International Tables Vol C Tables 4.2.6.8 and 6.1.1.4'
S S 0.3331 0.5567 'International Tables Vol C Tables 4.2.6.8 and 6.1.1.4'
Mo Mo -0.0483 2.7339 'International Tables Vol C Tables 4.2.6.8 and 6.1.1.4'
Br Br -0.6763 1.2805 'International Tables Vol C Tables 4.2.6.8 and 6.1.1.4'
N N 0.0311 0.0180 'International Tables Vol C Tables 4.2.6.8 and 6.1.1.4'

loop_
_geom_angle_atom_site_label_1
_geom_angle_atom_site_label_2
_geom_angle_atom_site_label_3
_geom_angle
_geom_angle_site_symmetry_1
_geom_angle_site_symmetry_3
Mo2 Mo1 Mo2 59.68(11) 10_556 .
Br1 Mo1 Mo2 139.05(9) . .
Br1 Mo1 Mo2 139.05(9) . 10_556
S1 Mo1 Mo2 54.30(16) . .
S1 Mo1 Mo2 54.30(16) . 10_556
S1 Mo1 Br1 161.7(2) . .
S1 Mo1 S6 84.8(3) . .
S1 Mo1 S3 85.22(15) . .
S1 Mo1 S3 85.22(15) . 10_556
S1 Mo1 S2 109.0(2) . .
S1 Mo1 S2 109.0(2) . 10_556
S6 Mo1 Mo2 125.86(16) . .
S6 Mo1 Mo2 125.86(16) . 10_556
S6 Mo1 Br1 77.0(2) . .
S6 Mo1 S3 90.55(17) . 10_556
S6 Mo1 S3 90.55(17) . .
S3 Mo1 Mo2 56.25(16) . .
S3 Mo1 Mo2 115.86(18) 10_556 .
S3 Mo1 Mo2 56.25(16) 10_556 10_556
S3 Mo1 Mo2 115.85(18) . 10_556
S3 Mo1 Br1 94.85(16) 10_556 .
S3 Mo1 Br1 94.85(16) . .
S3 Mo1 S3 170.2(3) 10_556 .
S2 Mo1 Mo2 55.08(16) 10_556 10_556
S2 Mo1 Mo2 55.08(16) . .
S2 Mo1 Mo2 95.1(2) . 10_556
S2 Mo1 Mo2 95.2(2) 10_556 .
S2 Mo1 Br1 84.36(17) . .
S2 Mo1 Br1 84.36(17) 10_556 .
S2 Mo1 S6 134.3(2) 10_556 .
S2 Mo1 S6 134.3(2) . .
S2 Mo1 S3 132.7(3) . 10_556
S2 Mo1 S3 49.6(2) 10_556 10_556
S2 Mo1 S3 132.7(3) 10_556 .
S2 Mo1 S3 49.6(2) . .
S2 Mo1 S2 83.4(4) . 10_556
Mo2 Mo2 Mo1 60.16(6) 10_556 .
Br2 Mo2 Mo1 138.80(11) . .
Br2 Mo2 Mo2 139.47(11) . 10_556
Br2 Mo2 S7 82.2(11) . 13_666
S1 Mo2 Mo1 54.06(19) . .
S1 Mo2 Mo2 54.44(12) . 10_556
S1 Mo2 Br2 161.54(19) . .
S1 Mo2 S3 85.3(2) . .
S1 Mo2 S4 86.6(2) . .
S1 Mo2 S2 108.5(3) . .
S1 Mo2 S5 109.23(19) . .
S1 Mo2 Br4 85.1(5) . 13_666
S1 Mo2 S7 79.3(11) . 13_666
S3 Mo2 Mo1 56.53(16) . .
S3 Mo2 Mo2 116.61(16) . 10_556
S3 Mo2 Br2 93.96(18) . .
S3 Mo2 S4 171.7(2) . .
S3 Mo2 Br4 92.2(7) . 13_666
S3 Mo2 S7 88.8(15) . 13_666
S4 Mo2 Mo1 116.86(15) . .
S4 Mo2 Mo2 56.74(13) . 10_556
S4 Mo2 Br2 94.23(17) . .
S4 Mo2 Br4 88.6(7) . 13_666
S4 Mo2 S7 91.2(15) . 13_666
S2 Mo2 Mo1 54.85(17) . .
S2 Mo2 Mo2 95.3(2) . 10_556
S2 Mo2 Br2 84.43(19) . .
S2 Mo2 S3 49.7(2) . .
S2 Mo2 S4 132.4(3) . .
S2 Mo2 Br4 136.1(7) . 13_666
S2 Mo2 S7 135.1(15) . 13_666
S5 Mo2 Mo1 95.0(2) . .
S5 Mo2 Mo2 55.07(13) . 10_556
S5 Mo2 Br2 84.86(17) . .
S5 Mo2 S3 132.5(3) . .
S5 Mo2 S4 49.6(3) . .
S5 Mo2 S2 83.1(3) . .
S5 Mo2 Br4 132.9(7) . 13_666
S5 Mo2 S7 137.5(15) . 13_666
Br4 Mo2 Mo1 127.1(5) 13_666 .
Br4 Mo2 Mo2 124.6(6) 13_666 10_556
Br4 Mo2 Br2 76.5(5) 13_666 .
Br4 Mo2 S7 6.4(17) 13_666 13_666
S7 Mo2 Mo1 120.7(13) 13_666 .
S7 Mo2 Mo2 121.8(13) 13_666 10_556
Mo1 S1 Mo2 71.6(2) . 10_556
Mo1 S1 Mo2 71.6(2) . .
Mo2 S1 Mo2 71.1(2) 10_556 .
C6 S6 Mo1 114.1(12) 10_556 .
C6 S6 Mo1 114.1(12) . .
C6 S6 C6 51.4(19) . 10_556
Mo2 S3 Mo1 67.21(19) . .
S2 S3 Mo1 62.7(3) . .
S2 S3 Mo2 63.1(3) . .
Mo2 S4 Mo2 66.5(3) 10_556 .
S5 S4 Mo2 62.5(3) . .
S5 S4 Mo2 62.5(3) . 10_556
Mo1 S2 Mo2 70.07(18) . .
S3 S2 Mo1 67.6(2) . .
S3 S2 Mo2 67.2(3) . .
Mo2 S5 Mo2 69.9(3) 10_556 .
S4 S5 Mo2 67.9(3) . .
S4 S5 Mo2 67.9(3) . 10_556
C4 C5 C4 55(3) . 10_556
C6 C5 C4 111(2) . .
C6 C5 C4 154(3) . 10_556
C6 C5 C4 111(2) 10_556 10_556
C6 C5 C4 154(3) 10_556 .
C6 C5 C6 72(3) 10_556 .
C11 N1 C9 98(3) . .
C11 N1 C13 110(3) . .
C13 N1 C9 109(4) . .
C7 N1 C11 100(4) . .
C7 N1 C9 124(5) . .
C7 N1 C13 113(5) . .
H12A C12 H12B 109.5 . .
H12A C12 H12C 109.5 . .
H12B C12 H12C 109.5 . .
C11 C12 H12A 109.5 . .
C11 C12 H12B 109.5 . .
C11 C12 H12C 109.5 . .
C5 C4 H4 103(3) . 10_556
C5 C4 H4 116.1 . .
H4 C4 H4 14.2 . 10_556
C3 C4 C5 128(3) . .
C3 C4 H4 116.1 . .
C3 C4 H4 128(2) . 10_556
C3 C2 H2 119.7 . .
C1 C2 H2 119.7 . .
C1 C2 C3 121(4) . .
C4 C3 C2 116(4) . .
C4 C3 Br4 126(3) . .
C4 C3 S7 133(4) . .
C2 C3 Br4 117(3) . .
C2 C3 S7 111(3) . .
S7 C3 Br4 8(3) . .
C5 C6 S6 111(2) . .
C5 C6 C1 126(3) . .
C1 C6 S6 123(2) . .
C2 C1 C6 118(4) . .
C2 C1 H1 121.1 . .
C6 C1 H1 121.1 . .
N1 C11 C12 109(3) . .
N1 C11 H11A 109.9 . .
N1 C11 H11B 109.9 . .
C12 C11 H11A 109.9 . .
C12 C11 H11B 109.9 . .
H11A C11 H11B 108.3 . .
N1 C9 H9A 112.1 . .
N1 C9 H9B 112.1 . .
H9A C9 H9B 109.7 . .
C10 C9 N1 98(5) . .
C10 C9 H9A 112.1 . .
C10 C9 H9B 112.1 . .
N1 C13 H13A 106.4 . .
N1 C13 H13B 106.4 . .
H13A C13 H13B 106.5 . .
C14 C13 N1 124(6) . .
C14 C13 H13A 106.4 . .
C14 C13 H13B 106.4 . .
N1 C7 H7A 107.2 . .
N1 C7 H7B 107.2 . .
N1 C7 C8 121(6) . .
H7A C7 H7B 106.8 . .
C8 C7 H7A 107.2 . .
C8 C7 H7B 107.2 . .
C7 C8 H8A 109.5 . .
C7 C8 H8B 109.5 . .
C7 C8 H8C 109.5 . .
H8A C8 H8B 109.5 . .
H8A C8 H8C 109.5 . .
H8B C8 H8C 109.5 . .
C13 C14 H14A 109.5 . .
C13 C14 H14B 109.5 . .
C13 C14 H14C 109.5 . .
H14A C14 H14B 109.5 . .
H14A C14 H14C 109.5 . .
H14B C14 H14C 109.5 . .
C3 Br4 Mo2 114.7(16) . 13_666
C3 S7 Mo2 116(3) . 13_666
C9 C10 H10A 109.5 . .
C9 C10 H10B 109.5 . .
C9 C10 H10C 109.5 . .
H10A C10 H10B 109.5 . .
H10A C10 H10C 109.5 . .
H10B C10 H10C 109.5 . .
C17 N2 C17 104(5) 2_765 .
C17 N2 C15 112(2) 2_765 2_765
C17 N2 C15 103(2) 2_765 .
C17 N2 C15 103(2) . 2_765
C17 N2 C15 112(2) . .
C15 N2 C15 122(5) 2_765 .
H18A C18 H18B 109.5 . .
H18A C18 H18C 109.5 . .
H18B C18 H18C 109.5 . .
C17 C18 H18A 109.5 . .
C17 C18 H18B 109.5 . .
C17 C18 H18C 109.5 . .
H16A C16 H16B 109.5 . .
H16A C16 H16C 109.5 . .
H16B C16 H16C 109.5 . .
C15 C16 H16A 109.5 . .
C15 C16 H16B 109.5 . .
C15 C16 H16C 109.5 . .
N2 C17 H17A 104.2 . .
N2 C17 H17B 104.2 . .
C18 C17 N2 132(4) . .
C18 C17 H17A 104.2 . .
C18 C17 H17B 104.2 . .
H17A C17 H17B 105.5 . .
N2 C15 H15A 110.2 . .
N2 C15 H15B 110.2 . .
C16 C15 N2 108(3) . .
C16 C15 H15A 110.2 . .
C16 C15 H15B 110.2 . .
H15A C15 H15B 108.5 . .

loop_
_geom_bond_atom_site_label_1
_geom_bond_atom_site_label_2
_geom_bond_distance
_geom_bond_site_symmetry_2
Mo1 Mo2 2.752(3) .
Mo1 Mo2 2.752(3) 10_556
Mo1 Br1 2.667(4) .
Mo1 S1 2.348(8) .
Mo1 S6 2.490(8) .
Mo1 S3 2.490(7) 10_556
Mo1 S3 2.490(7) .
Mo1 S2 2.394(7) 10_556
Mo1 S2 2.394(7) .
Mo2 Mo2 2.739(5) 10_556
Mo2 Br2 2.650(4) .
Mo2 S1 2.355(6) .
Mo2 S3 2.482(7) .
Mo2 S4 2.498(8) .
Mo2 S2 2.400(6) .
Mo2 S5 2.392(8) .
Mo2 Br4 2.51(3) 13_666
Mo2 S7 2.67(6) 13_666
S6 C6 1.88(4) 10_556
S6 C6 1.88(4) .
S3 S2 2.052(10) .
S4 S5 2.054(12) .
C5 C4 1.392(18) .
C5 C4 1.392(18) 10_556
C5 C6 1.392(18) .
C5 C6 1.392(18) 10_556
N1 C11 1.51(4) .
N1 C9 1.62(5) .
N1 C13 1.61(6) .
N1 C7 1.34(7) .
C12 H12A 0.9800 .
C12 H12B 0.9800 .
C12 H12C 0.9800 .
C12 C11 1.55(4) .
C4 H4 0.9500 .
C4 H4 1.15(4) 10_556
C4 C3 1.389(19) .
C2 H2 0.9500 .
C2 C3 1.393(19) .
C2 C1 1.388(19) .
C3 Br4 1.87(4) .
C3 S7 1.65(6) .
C6 C1 1.402(19) .
C1 H1 0.9500 .
C11 H11A 0.9900 .
C11 H11B 0.9900 .
C9 H9A 0.9900 .
C9 H9B 0.9900 .
C9 C10 1.55(2) .
C13 H13A 0.9900 .
C13 H13B 0.9900 .
C13 C14 1.26(7) .
C7 H7A 0.9900 .
C7 H7B 0.9900 .
C7 C8 1.39(7) .
C8 H8A 0.9800 .
C8 H8B 0.9800 .
C8 H8C 0.9800 .
C14 H14A 0.9800 .
C14 H14B 0.9800 .
C14 H14C 0.9800 .
C10 H10A 0.9800 .
C10 H10B 0.9800 .
C10 H10C 0.9800 .
N2 C17 1.558(19) .
N2 C17 1.558(19) 2_765
N2 C15 1.586(19) 2_765
N2 C15 1.586(19) .
C18 H18A 0.9800 .
C18 H18B 0.9800 .
C18 H18C 0.9800 .
C18 C17 1.552(19) .
C16 H16A 0.9800 .
C16 H16B 0.9800 .
C16 H16C 0.9800 .
C16 C15 1.53(2) .
C17 H17A 0.9900 .
C17 H17B 0.9900 .
C15 H15A 0.9900 .
C15 H15B 0.9900 .

loop_
_smtbx_masks_void_nr
_smtbx_masks_void_average_x
_smtbx_masks_void_average_y
_smtbx_masks_void_average_z
_smtbx_masks_void_volume
_smtbx_masks_void_count_electrons
1 0.000 0.000 -0.576 955.9 214.5
2 0.000 0.241 0.250 41.5 9.6
3 0.000 0.241 0.750 41.5 9.6
4 0.000 0.759 0.250 41.5 9.6
5 0.000 0.759 0.750 41.5 9.6
6 0.500 0.500 -0.649 955.9 214.5
7 0.250 0.250 0.000 18.0 1.8
8 0.250 0.750 0.500 18.0 1.8
9 0.500 0.259 0.250 41.5 9.6
10 0.500 0.259 0.750 41.5 9.6
11 0.500 0.741 0.250 41.5 9.6
12 0.500 0.741 0.750 41.5 9.6
13 0.750 0.250 0.500 18.0 1.8
14 0.750 0.750 0.000 18.0 1.8
